data_2201981
loop_
_publ_author_name
'Kaafarani, Bilal R.'
'Wex, Brigitte'
'Oliver, Allen G.'
'Krause Bauer, Jeanette A.'
'Neckers, Douglas C.'

_publ_section_title
;
 \p--\p-Stacking and nitro--\p-stacking interactions of
 1-(4-nitrophenyl)-4-phenyl-2,4-bis(phenylethynyl)butadiene
;
_journal_issue 2
_journal_name_full 'Acta Crystallographica Section E'
_journal_page_first o227
_journal_page_last o229
_journal_paper_doi 10.1107/S1600536803001569
_journal_volume 59
_journal_year 2003
_chemical_formula_iupac 'C32 H21 N O2'
_chemical_formula_moiety 'C32 H21 N O2'
_chemical_formula_sum 'C32 H21 N O2'
_chemical_formula_weight 451.50
_chemical_name_systematic
;
2,4-bis(phenylethynyl)-4-phenyl-1-(4-nitrophenyl)butadiene
;
_space_group_IT_number 14
_symmetry_cell_setting monoclinic
_symmetry_space_group_name_Hall '-P 2ybc'
_symmetry_space_group_name_H-M 'P 1 21/c 1'
_atom_sites_solution_hydrogens geom
_atom_sites_solution_primary direct
_atom_sites_solution_secondary difmap
_audit_creation_method SHELXL-97
_cell_angle_alpha 90.00
_cell_angle_beta 100.093(11)
_cell_angle_gamma 90.00
_cell_formula_units_Z 4
_cell_length_a 13.583(3)
_cell_length_b 7.6515(14)
_cell_length_c 23.399(5)
_cell_measurement_reflns_used 4292
_cell_measurement_temperature 173(2)
_cell_measurement_theta_max 29.0
_cell_measurement_theta_min 6.9
_cell_volume 2394.2(9)
_computing_cell_refinement SMART
_computing_data_collection 'SMART (Bruker, 2001)'
_computing_data_reduction 'SAINT (Bruker, 2001)'
_computing_molecular_graphics 'SHELXTL and DIAMOND (Crystal Impact, 1997)'
_computing_publication_material SHELXTL
_computing_structure_refinement SHELXTL
_computing_structure_solution 'SHELXTL (Bruker, 2001)'
_diffrn_ambient_temperature 173(2)
_diffrn_measured_fraction_theta_full 0.999
_diffrn_measured_fraction_theta_max 0.999
_diffrn_measurement_device_type 'Proteum 300 detector'
_diffrn_measurement_method \w
_diffrn_radiation_monochromator 'channel cut SiIII'
_diffrn_radiation_source 'Beamline 11.3.1 ALS at LBL'
_diffrn_radiation_type synchrotron
_diffrn_radiation_wavelength 0.88500
_diffrn_reflns_av_R_equivalents 0.0948
_diffrn_reflns_av_sigmaI/netI 0.1212
_diffrn_reflns_limit_h_max 15
_diffrn_reflns_limit_h_min -15
_diffrn_reflns_limit_k_max 8
_diffrn_reflns_limit_k_min -7
_diffrn_reflns_limit_l_max 25
_diffrn_reflns_limit_l_min -25
_diffrn_reflns_number 19213
_diffrn_reflns_theta_full 29.45
_diffrn_reflns_theta_max 29.45
_diffrn_reflns_theta_min 1.90
_diffrn_standards_decay_% none
_diffrn_standards_number 0
_exptl_absorpt_coefficient_mu 0.078
_exptl_absorpt_correction_T_max 0.9961
_exptl_absorpt_correction_T_min 0.9946
_exptl_absorpt_correction_type multi-scan
_exptl_absorpt_process_details '(SADABS; Sheldrick, 2001)'
_exptl_crystal_colour orange
_exptl_crystal_density_diffrn 1.253
_exptl_crystal_density_method 'not measured'
_exptl_crystal_description needle
_exptl_crystal_F_000 944
_exptl_crystal_size_max 0.07
_exptl_crystal_size_mid 0.06
_exptl_crystal_size_min 0.05
_refine_diff_density_max 0.189
_refine_diff_density_min -0.242
_refine_ls_extinction_method none
_refine_ls_goodness_of_fit_ref 1.074
_refine_ls_hydrogen_treatment constr
_refine_ls_matrix_type full
_refine_ls_number_parameters 316
_refine_ls_number_reflns 3438
_refine_ls_number_restraints 0
_refine_ls_restrained_S_all 1.074
_refine_ls_R_factor_all 0.0821
_refine_ls_R_factor_gt 0.0587
_refine_ls_shift/su_max <0.001
_refine_ls_shift/su_mean 0.000
_refine_ls_structure_factor_coef Fsqd
_refine_ls_weighting_details 'calc w = 1/[\s^2^(Fo^2^)+ 0.5111P] where P = (Fo^2^+2Fc^2^)/3'
_refine_ls_weighting_scheme calc
_refine_ls_wR_factor_gt 0.1430
_refine_ls_wR_factor_ref 0.1559
_reflns_number_gt 2579
_reflns_number_total 3438
_reflns_threshold_expression I>2\s(I)
_cod_data_source_file fl6016.cif
_cod_data_source_block 4
_cod_depositor_comments
;
The following automatic conversions were performed:
'_symmetry_cell_setting' value 'Monoclinic' changed to 'monoclinic'
according to '/home/saulius/struct/CIF-dictionaries/cif_core.dic'
dictionary named 'cif_core.dic' version 2.4.1 from 2010-06-29.

Automatic conversion script
Id: cif_fix_enum 1527 2010-12-29 10:47:43Z saulius 

The following automatic conversions were performed:

'_symmetry_cell_setting' value 'Monoclinic' changed to 'monoclinic'
according to /home/saulius/struct/CIF-dictionaries/cif_core.dic
dictionary named 'cif_core.dic' version 2.4.1 from 2010-06-29.

Automatic conversion script
Id: cif_fix_values 1715 2011-07-08 13:25:40Z adriana 
;
_cod_original_sg_symbol_H-M 'P 21/c'
_cod_database_code 2201981
_cod_database_fobs_code 2201981

loop_
_symmetry_equiv_pos_as_xyz
'x, y, z'
'-x, y+1/2, -z+1/2'
'-x, -y, -z'
'x, -y-1/2, z-1/2'

loop_
_atom_site_label
_atom_site_fract_x
_atom_site_fract_y
_atom_site_fract_z
_atom_site_U_iso_or_equiv
_atom_site_adp_type
_atom_site_calc_flag
_atom_site_refinement_flags
_atom_site_occupancy
_atom_site_disorder_assembly
_atom_site_disorder_group
_atom_site_type_symbol
O1 0.02775(16) 0.9713(3) 0.13521(12) 0.0680(8) Uani d . 1 . . O
O2 -0.05727(15) 0.8194(3) 0.18773(11) 0.0639(7) Uani d . 1 . . O
N1 0.02171(19) 0.8735(3) 0.17582(13) 0.0453(7) Uani d . 1 . . N
C1 0.38061(18) 0.6603(3) 0.32111(12) 0.0304(6) Uani d . 1 . . C
H1 0.3725 0.6362 0.3598 0.037 Uiso calc R 1 . . H
C2 0.47420(17) 0.6394(3) 0.30964(11) 0.0253(6) Uani d . 1 . . C
C3 0.49742(17) 0.6450(3) 0.25153(11) 0.0253(6) Uani d . 1 . . C
H3 0.4447 0.6119 0.2212 0.030 Uiso calc R 1 . . H
C4 0.58388(17) 0.6910(3) 0.23476(11) 0.0232(6) Uani d . 1 . . C
C5 0.55104(19) 0.5937(3) 0.35773(12) 0.0322(7) Uani d . 1 . . C
C6 0.6116(2) 0.5504(3) 0.39859(12) 0.0342(7) Uani d . 1 . . C
C7 0.66254(18) 0.7693(3) 0.27574(11) 0.0254(6) Uani d . 1 . . C
C8 0.72854(18) 0.8400(3) 0.30769(11) 0.0262(6) Uani d . 1 . . C
C11 0.29091(18) 0.7152(3) 0.28175(11) 0.0262(6) Uani d . 1 . . C
C12 0.29205(18) 0.8179(3) 0.23300(12) 0.0289(6) Uani d . 1 . . C
H12 0.3544 0.8525 0.2235 0.035 Uiso calc R 1 . . H
C13 0.20470(19) 0.8709(3) 0.19798(12) 0.0316(7) Uani d . 1 . . C
H13 0.2062 0.9412 0.1647 0.038 Uiso calc R 1 . . H
C14 0.11478(18) 0.8188(3) 0.21268(12) 0.0322(7) Uani d . 1 . . C
C15 0.11026(19) 0.7179(3) 0.26037(13) 0.0370(7) Uani d . 1 . . C
H15 0.0476 0.6833 0.2694 0.044 Uiso calc R 1 . . H
C16 0.19769(19) 0.6675(3) 0.29493(12) 0.0348(7) Uani d . 1 . . C
H16 0.1952 0.5989 0.3285 0.042 Uiso calc R 1 . . H
C21 0.68427(18) 0.4998(3) 0.44801(11) 0.0291(6) Uani d . 1 . . C
C22 0.6596(2) 0.3797(3) 0.48760(13) 0.0403(7) Uani d . 1 . . C
H22 0.5942 0.3315 0.4824 0.048 Uiso calc R 1 . . H
C23 0.7305(2) 0.3304(3) 0.53474(12) 0.0428(8) Uani d . 1 . . C
H23 0.7137 0.2473 0.5616 0.051 Uiso calc R 1 . . H
C24 0.8246(2) 0.4003(3) 0.54289(12) 0.0389(7) Uani d . 1 . . C
H24 0.8727 0.3662 0.5755 0.047 Uiso calc R 1 . . H
C25 0.8495(2) 0.5194(3) 0.50418(12) 0.0364(7) Uani d . 1 . . C
H25 0.9148 0.5683 0.5101 0.044 Uiso calc R 1 . . H
C26 0.78007(19) 0.5686(3) 0.45645(12) 0.0335(7) Uani d . 1 . . C
H26 0.7981 0.6499 0.4294 0.040 Uiso calc R 1 . . H
C31 0.81010(18) 0.9151(3) 0.34704(11) 0.0247(6) Uani d . 1 . . C
C32 0.7951(2) 1.0115(3) 0.39437(12) 0.0396(7) Uani d . 1 . . C
H32 0.7291 1.0308 0.4013 0.048 Uiso calc R 1 . . H
C33 0.8757(3) 1.0803(4) 0.43174(14) 0.0557(9) Uani d . 1 . . C
H33 0.8652 1.1466 0.4645 0.067 Uiso calc R 1 . . H
C34 0.9715(3) 1.0527(4) 0.42150(15) 0.0556(10) Uani d . 1 . . C
H34 1.0268 1.1006 0.4472 0.067 Uiso calc R 1 . . H
C35 0.9872(2) 0.9574(4) 0.37489(14) 0.0456(8) Uani d . 1 . . C
H35 1.0533 0.9382 0.3683 0.055 Uiso calc R 1 . . H
C36 0.90747(19) 0.8890(3) 0.33745(12) 0.0328(7) Uani d . 1 . . C
H36 0.9187 0.8234 0.3047 0.039 Uiso calc R 1 . . H
C41 0.60290(18) 0.6674(3) 0.17517(11) 0.0262(6) Uani d . 1 . . C
C42 0.6912(2) 0.7229(3) 0.15912(14) 0.0442(8) Uani d . 1 . . C
H42 0.7403 0.7774 0.1874 0.053 Uiso calc R 1 . . H
C43 0.7102(3) 0.7023(4) 0.10406(16) 0.0577(9) Uani d . 1 . . C
H43 0.7713 0.7435 0.0946 0.069 Uiso calc R 1 . . H
C44 0.6417(3) 0.6226(4) 0.06259(14) 0.0528(9) Uani d . 1 . . C
H44 0.6538 0.6104 0.0240 0.063 Uiso calc R 1 . . H
C45 0.5545(2) 0.5600(4) 0.07773(14) 0.0584(9) Uani d . 1 . . C
H45 0.5070 0.5019 0.0494 0.070 Uiso calc R 1 . . H
C46 0.5354(2) 0.5805(4) 0.13287(13) 0.0456(8) Uani d . 1 . . C
H46 0.4753 0.5348 0.1425 0.055 Uiso calc R 1 . . H

loop_
_atom_site_aniso_label
_atom_site_aniso_U_11
_atom_site_aniso_U_22
_atom_site_aniso_U_33
_atom_site_aniso_U_12
_atom_site_aniso_U_13
_atom_site_aniso_U_23
O1 0.0564(15) 0.0513(12) 0.083(2) 0.0100(11) -0.0259(13) 0.0134(13)
O2 0.0229(12) 0.0813(15) 0.0836(19) 0.0082(11) -0.0016(11) -0.0222(13)
N1 0.0337(16) 0.0364(13) 0.0584(19) 0.0103(12) -0.0120(13) -0.0161(13)
C1 0.0300(16) 0.0351(13) 0.0251(16) -0.0014(12) 0.0019(12) -0.0020(12)
C2 0.0222(14) 0.0266(12) 0.0248(16) -0.0013(10) -0.0026(11) -0.0020(11)
C3 0.0211(14) 0.0261(12) 0.0260(15) 0.0003(10) -0.0036(11) 0.0015(11)
C4 0.0232(15) 0.0169(11) 0.0275(16) 0.0009(10) -0.0011(11) 0.0025(10)
C5 0.0277(15) 0.0374(14) 0.0311(17) -0.0013(12) 0.0036(13) -0.0008(13)
C6 0.0313(16) 0.0412(15) 0.0293(17) 0.0024(12) 0.0028(14) 0.0022(13)
C7 0.0223(14) 0.0178(11) 0.0364(17) 0.0010(11) 0.0059(12) 0.0030(11)
C8 0.0252(15) 0.0210(11) 0.0324(17) -0.0025(11) 0.0055(12) 0.0023(11)
C11 0.0227(14) 0.0252(12) 0.0304(16) -0.0007(10) 0.0035(11) -0.0055(12)
C12 0.0202(14) 0.0238(12) 0.0418(18) -0.0043(10) 0.0034(12) -0.0023(12)
C13 0.0324(16) 0.0222(12) 0.0376(18) -0.0001(11) -0.0010(13) -0.0011(11)
C14 0.0213(15) 0.0257(12) 0.0460(19) 0.0049(11) -0.0041(12) -0.0125(13)
C15 0.0209(15) 0.0399(15) 0.052(2) 0.0010(12) 0.0104(13) -0.0086(14)
C16 0.0311(16) 0.0399(14) 0.0354(17) 0.0003(12) 0.0115(13) -0.0008(13)
C21 0.0309(15) 0.0329(13) 0.0217(15) 0.0017(12) -0.0003(11) -0.0025(12)
C22 0.0381(17) 0.0481(16) 0.0335(18) -0.0099(13) 0.0030(13) 0.0020(14)
C23 0.060(2) 0.0428(15) 0.0252(17) -0.0025(15) 0.0053(14) 0.0072(13)
C24 0.0455(19) 0.0398(15) 0.0260(17) 0.0042(14) -0.0084(13) -0.0035(13)
C25 0.0315(16) 0.0377(14) 0.0368(18) -0.0009(12) -0.0024(13) -0.0059(13)
C26 0.0363(16) 0.0320(13) 0.0311(17) -0.0027(12) 0.0026(12) 0.0050(12)
C31 0.0301(15) 0.0159(10) 0.0260(16) -0.0014(10) -0.0006(11) 0.0040(11)
C32 0.0485(18) 0.0324(13) 0.0373(19) -0.0004(13) 0.0058(14) -0.0035(13)
C33 0.087(3) 0.0383(15) 0.037(2) -0.0080(17) -0.0037(18) -0.0118(14)
C34 0.064(2) 0.0416(17) 0.048(2) -0.0186(16) -0.0258(18) 0.0075(16)
C35 0.0334(17) 0.0461(16) 0.051(2) -0.0066(13) -0.0113(15) 0.0056(16)
C36 0.0294(16) 0.0311(13) 0.0359(17) -0.0020(11) 0.0001(12) 0.0003(12)
C41 0.0262(14) 0.0207(11) 0.0312(17) 0.0010(11) 0.0036(11) 0.0047(11)
C42 0.0440(18) 0.0455(16) 0.046(2) -0.0193(14) 0.0157(15) -0.0096(14)
C43 0.069(2) 0.0522(18) 0.061(3) -0.0232(17) 0.0359(19) -0.0114(17)
C44 0.076(2) 0.0515(18) 0.036(2) 0.0057(17) 0.0239(18) 0.0065(15)
C45 0.055(2) 0.087(2) 0.032(2) -0.0006(18) 0.0016(16) -0.0109(17)
C46 0.0319(17) 0.0696(19) 0.0344(19) -0.0056(14) 0.0031(14) -0.0047(15)

loop_
_atom_type_symbol
_atom_type_description
_atom_type_scat_dispersion_real
_atom_type_scat_dispersion_imag
_atom_type_scat_source
C C 0.0033 0.0016 'International Tables Vol C Tables 4.2.6.8 and 6.1.1.4'
H H 0.0000 0.0000 'International Tables Vol C Tables 4.2.6.8 and 6.1.1.4'
N N 0.0061 0.0033 'International Tables Vol C Tables 4.2.6.8 and 6.1.1.4'
O O 0.0106 0.0060 'International Tables Vol C Tables 4.2.6.8 and 6.1.1.4'

loop_
_geom_angle_atom_site_label_1
_geom_angle_atom_site_label_2
_geom_angle_atom_site_label_3
_geom_angle
_geom_angle_publ_flag
O1 N1 O2 124.3(3) y
O1 N1 C14 117.7(3) y
O2 N1 C14 118.0(3) y
C2 C1 C11 128.3(3) y
C2 C1 H1 115.8 ?
C11 C1 H1 115.8 ?
C1 C2 C5 116.8(2) y
C1 C2 C3 123.3(2) y
C5 C2 C3 119.6(2) y
C4 C3 C2 128.6(2) y
C4 C3 H3 115.7 ?
C2 C3 H3 115.7 ?
C3 C4 C7 119.9(2) y
C3 C4 C41 123.3(2) ?
C7 C4 C41 116.7(2) ?
C6 C5 C2 176.8(3) y
C5 C6 C21 179.5(3) y
C8 C7 C4 176.8(3) y
C7 C8 C31 176.7(2) y
C12 C11 C16 117.9(2) ?
C12 C11 C1 123.7(2) ?
C16 C11 C1 118.3(2) ?
C13 C12 C11 121.5(2) ?
C13 C12 H12 119.3 ?
C11 C12 H12 119.3 ?
C12 C13 C14 118.2(3) ?
C12 C13 H13 120.9 ?
C14 C13 H13 120.9 ?
C15 C14 C13 122.2(2) ?
C15 C14 N1 119.0(3) ?
C13 C14 N1 118.7(3) ?
C14 C15 C16 118.8(3) ?
C14 C15 H15 120.6 ?
C16 C15 H15 120.6 ?
C15 C16 C11 121.3(3) ?
C15 C16 H16 119.4 ?
C11 C16 H16 119.4 ?
C26 C21 C22 119.2(2) ?
C26 C21 C6 120.6(2) ?
C22 C21 C6 120.3(2) ?
C23 C22 C21 119.8(3) ?
C23 C22 H22 120.1 ?
C21 C22 H22 120.1 ?
C24 C23 C22 120.5(3) ?
C24 C23 H23 119.8 ?
C22 C23 H23 119.8 ?
C23 C24 C25 120.1(3) ?
C23 C24 H24 119.9 ?
C25 C24 H24 119.9 ?
C24 C25 C26 120.2(3) ?
C24 C25 H25 119.9 ?
C26 C25 H25 119.9 ?
C25 C26 C21 120.2(2) ?
C25 C26 H26 119.9 ?
C21 C26 H26 119.9 ?
C32 C31 C36 119.0(2) ?
C32 C31 C8 121.8(2) ?
C36 C31 C8 119.2(2) ?
C31 C32 C33 120.1(3) ?
C31 C32 H32 119.9 ?
C33 C32 H32 119.9 ?
C34 C33 C32 119.9(3) ?
C34 C33 H33 120.0 ?
C32 C33 H33 120.0 ?
C35 C34 C33 120.4(3) ?
C35 C34 H34 119.8 ?
C33 C34 H34 119.8 ?
C34 C35 C36 120.0(3) ?
C34 C35 H35 120.0 ?
C36 C35 H35 120.0 ?
C35 C36 C31 120.5(3) ?
C35 C36 H36 119.7 ?
C31 C36 H36 119.7 ?
C42 C41 C46 116.6(3) ?
C42 C41 C4 121.5(2) ?
C46 C41 C4 121.8(2) ?
C43 C42 C41 122.4(3) ?
C43 C42 H42 118.8 ?
C41 C42 H42 118.8 ?
C44 C43 C42 120.3(3) ?
C44 C43 H43 119.9 ?
C42 C43 H43 119.9 ?
C43 C44 C45 118.8(3) ?
C43 C44 H44 120.6 ?
C45 C44 H44 120.6 ?
C46 C45 C44 121.0(3) ?
C46 C45 H45 119.5 ?
C44 C45 H45 119.5 ?
C45 C46 C41 120.9(3) ?
C45 C46 H46 119.5 ?
C41 C46 H46 119.5 ?

loop_
_geom_bond_atom_site_label_1
_geom_bond_atom_site_label_2
_geom_bond_site_symmetry_2
_geom_bond_distance
_geom_bond_publ_flag
O1 N1 . 1.224(3) y
O2 N1 . 1.227(3) y
N1 C14 . 1.461(3) y
C1 C2 . 1.354(3) y
C1 C11 . 1.454(3) y
C1 H1 . 0.9500 ?
C2 C5 . 1.437(4) y
C2 C3 . 1.449(4) y
C3 C4 . 1.348(3) y
C3 H3 . 0.9500 ?
C4 C7 . 1.436(3) y
C4 C41 . 1.473(4) y
C5 C6 . 1.193(3) y
C6 C21 . 1.436(4) y
C7 C8 . 1.192(3) y
C8 C31 . 1.431(3) y
C11 C12 . 1.388(4) ?
C11 C16 . 1.403(4) ?
C12 C13 . 1.379(3) ?
C12 H12 . 0.9500 ?
C13 C14 . 1.384(4) ?
C13 H13 . 0.9500 ?
C14 C15 . 1.367(4) ?
C15 C16 . 1.370(4) ?
C15 H15 . 0.9500 ?
C16 H16 . 0.9500 ?
C21 C26 . 1.386(4) ?
C21 C22 . 1.387(4) ?
C22 C23 . 1.384(4) ?
C22 H22 . 0.9500 ?
C23 C24 . 1.368(4) ?
C23 H23 . 0.9500 ?
C24 C25 . 1.368(4) ?
C24 H24 . 0.9500 ?
C25 C26 . 1.382(4) ?
C25 H25 . 0.9500 ?
C26 H26 . 0.9500 ?
C31 C32 . 1.376(4) ?
C31 C36 . 1.394(4) ?
C32 C33 . 1.380(4) ?
C32 H32 . 0.9500 ?
C33 C34 . 1.380(5) ?
C33 H33 . 0.9500 ?
C34 C35 . 1.360(5) ?
C34 H34 . 0.9500 ?
C35 C36 . 1.371(4) ?
C35 H35 . 0.9500 ?
C36 H36 . 0.9500 ?
C41 C42 . 1.385(4) ?
C41 C46 . 1.394(4) ?
C42 C43 . 1.367(4) ?
C42 H42 . 0.9500 ?
C43 C44 . 1.364(4) ?
C43 H43 . 0.9500 ?
C44 C45 . 1.380(4) ?
C44 H44 . 0.9500 ?
C45 C46 . 1.369(4) ?
C45 H45 . 0.9500 ?
C46 H46 . 0.9500 ?
